data_7000135
loop_
_publ_author_name
'Bucher, Christophe'
'Devillers, Charles H.'
'Moutet, Jean-Claude'
'P\'ecaut, Jacques'
'Royal, Guy'
'Saint-Aman, Eric'
'Thomas, Fabrice'

_publ_section_title
;
 Calix[4]phyrin based redox architectures: towards new molecular tools
 for electrochemical sensing.
;
_journal_issue 22
_journal_name_full 'Dalton transactions (Cambridge, England : 2003)'
_journal_page_first 3620
_journal_page_last 3631
_journal_paper_doi 10.1039/b507144e
_journal_year 2005
_chemical_formula_sum 'C46 H42 Cl6 Fe2 N4'
_chemical_formula_weight 975.24
_chemical_name_common 'Calix(4)phyrine (2)'
_chemical_name_systematic
;
?
;
_space_group_IT_number 4
_symmetry_cell_setting monoclinic
_symmetry_space_group_name_Hall 'P 2yb'
_symmetry_space_group_name_H-M 'P 1 21 1'
_atom_sites_solution_hydrogens geom
_atom_sites_solution_primary direct
_atom_sites_solution_secondary difmap
_audit_creation_method SHELXL-97
_cell_angle_alpha 90.00
_cell_angle_beta 112.22(3)
_cell_angle_gamma 90.00
_cell_formula_units_Z 2
_cell_length_a 12.671(3)
_cell_length_b 11.944(2)
_cell_length_c 15.545(3)
_cell_measurement_reflns_used 940
_cell_measurement_temperature 298(2)
_cell_measurement_theta_max 26.7795
_cell_measurement_theta_min 3.6935
_cell_volume 2177.9(9)
_computing_cell_refinement 'Bruker SMART'
_computing_data_collection 'Bruker SMART'
_computing_data_reduction 'Bruker SAINT'
_computing_molecular_graphics 'Bruker SHELXTL'
_computing_publication_material 'Bruker SHELXTL'
_computing_structure_refinement 'SHELXL-97 (Sheldrick, 1997)'
_computing_structure_solution 'SHELXS-97 (Sheldrick, 1990)'
_diffrn_ambient_temperature 298(2)
_diffrn_measured_fraction_theta_full 0.900
_diffrn_measured_fraction_theta_max 0.900
_diffrn_measurement_device_type 'CCD area detector'
_diffrn_measurement_method 'phi and omega scans'
_diffrn_radiation_monochromator graphite
_diffrn_radiation_source 'fine-focus sealed tube'
_diffrn_radiation_type MoK\a
_diffrn_radiation_wavelength 0.71073
_diffrn_reflns_av_R_equivalents 0.0160
_diffrn_reflns_av_sigmaI/netI 0.0433
_diffrn_reflns_limit_h_max 13
_diffrn_reflns_limit_h_min -16
_diffrn_reflns_limit_k_max 14
_diffrn_reflns_limit_k_min -15
_diffrn_reflns_limit_l_max 20
_diffrn_reflns_limit_l_min -17
_diffrn_reflns_number 13871
_diffrn_reflns_theta_full 28.90
_diffrn_reflns_theta_max 28.90
_diffrn_reflns_theta_min 1.42
_exptl_absorpt_coefficient_mu 1.073
_exptl_absorpt_correction_type none
_exptl_crystal_density_diffrn 1.487
_exptl_crystal_density_meas 0
_exptl_crystal_density_method 'not measured'
_exptl_crystal_F_000 1000
_exptl_crystal_size_max 0.50
_exptl_crystal_size_mid 0.20
_exptl_crystal_size_min 0.20
_refine_diff_density_max 0.453
_refine_diff_density_min -0.354
_refine_diff_density_rms 0.066
_refine_ls_abs_structure_details 'Flack H D (1983), Acta Cryst. A39, 876-881'
_refine_ls_abs_structure_Flack 0.027(14)
_refine_ls_extinction_method none
_refine_ls_goodness_of_fit_ref 1.061
_refine_ls_hydrogen_treatment mixed
_refine_ls_matrix_type full
_refine_ls_number_parameters 556
_refine_ls_number_reflns 8981
_refine_ls_number_restraints 4
_refine_ls_restrained_S_all 1.061
_refine_ls_R_factor_all 0.0525
_refine_ls_R_factor_gt 0.0435
_refine_ls_shift/su_max 0.001
_refine_ls_shift/su_mean 0.000
_refine_ls_structure_factor_coef Fsqd
_refine_ls_weighting_details 'calc w=1/[\s^2^(Fo^2^)+(0.0630P)^2^+0.3135P] where P=(Fo^2^+2Fc^2^)/3'
_refine_ls_weighting_scheme calc
_refine_ls_wR_factor_gt 0.1063
_refine_ls_wR_factor_ref 0.1141
_reflns_number_gt 7829
_reflns_number_total 8981
_reflns_threshold_expression >2sigma(I)
_cod_data_source_file b507144e.txt
_cod_data_source_block struc_2
_cod_depositor_comments
;
The following automatic conversions were performed:
'_symmetry_cell_setting' value 'Monoclinic' changed to 'monoclinic'
according to '/home/saulius/struct/CIF-dictionaries/cif_core.dic'
dictionary named 'cif_core.dic' version 2.4.1 from 2010-06-29.

Automatic conversion script
Id: cif_fix_enum 1527 2010-12-29 10:47:43Z saulius 
;
_cod_original_cell_volume 2178.1(8)
_cod_original_sg_symbol_H-M P2(1)
_cod_database_code 7000135

loop_
_symmetry_equiv_pos_as_xyz
'x, y, z'
'-x, y+1/2, -z'

loop_
_atom_site_label
_atom_site_type_symbol
_atom_site_fract_x
_atom_site_fract_y
_atom_site_fract_z
_atom_site_U_iso_or_equiv
_atom_site_adp_type
_atom_site_occupancy
_atom_site_symmetry_multiplicity
_atom_site_calc_flag
_atom_site_refinement_flags
_atom_site_disorder_assembly
_atom_site_disorder_group
Fe1 Fe 0.69488(4) 0.64160(4) 0.51568(3) 0.03422(11) Uani 1 1 d . . .
Fe2 Fe -0.00447(4) 1.23242(4) 0.75789(3) 0.04275(13) Uani 1 1 d . . .
N1 N 0.5565(2) 0.8872(3) 0.7523(2) 0.0424(7) Uani 1 1 d . . .
N2 N 0.4037(2) 0.7266(2) 0.66589(19) 0.0381(6) Uani 1 1 d . . .
H2N H 0.4124 0.7813 0.7040 0.046 Uiso 1 1 calc R . .
N3 N 0.2217(2) 0.8470(2) 0.7252(2) 0.0385(6) Uani 1 1 d . . .
N4 N 0.3658(2) 1.0173(3) 0.7999(2) 0.0422(7) Uani 1 1 d . . .
H4N H 0.3648 0.9478 0.7850 0.051 Uiso 1 1 calc R . .
C1 C 0.5975(3) 0.9829(3) 0.7925(2) 0.0429(8) Uani 1 1 d . . .
C2 C 0.6593(3) 1.0399(3) 0.7459(3) 0.0464(8) Uani 1 1 d . . .
H2 H 0.6953 1.1090 0.7619 0.056 Uiso 1 1 calc R . .
C3 C 0.6556(3) 0.9740(3) 0.6737(2) 0.0398(7) Uani 1 1 d . . .
H3 H 0.6883 0.9894 0.6306 0.048 Uiso 1 1 calc R . .
C4 C 0.5907(3) 0.8750(3) 0.6768(2) 0.0365(7) Uani 1 1 d . . .
C5 C 0.5580(3) 0.7860(3) 0.6157(2) 0.0337(6) Uani 1 1 d . . .
C6 C 0.4703(3) 0.7089(3) 0.6142(2) 0.0374(7) Uani 1 1 d . . .
C7 C 0.4285(3) 0.6114(3) 0.5641(3) 0.0500(9) Uani 1 1 d . . .
H7 H 0.4566 0.5773 0.5233 0.060 Uiso 1 1 calc R . .
C8 C 0.3379(3) 0.5735(3) 0.5852(3) 0.0517(9) Uani 1 1 d . . .
H8 H 0.2944 0.5099 0.5611 0.062 Uiso 1 1 calc R . .
C9 C 0.3238(3) 0.6468(3) 0.6483(2) 0.0394(7) Uani 1 1 d . . .
C10 C 0.2404(3) 0.6443(3) 0.6980(3) 0.0440(7) Uani 1 1 d . . .
C11 C 0.1750(3) 0.7543(3) 0.6796(2) 0.0376(7) Uani 1 1 d . . .
C12 C 0.0614(3) 0.7740(3) 0.6154(3) 0.0450(8) Uani 1 1 d . . .
H12 H 0.0123 0.7218 0.5759 0.054 Uiso 1 1 calc R . .
C13 C 0.0388(3) 0.8846(3) 0.6234(3) 0.0416(8) Uani 1 1 d . . .
H13 H -0.0286 0.9221 0.5900 0.050 Uiso 1 1 calc R . .
C14 C 0.1384(3) 0.9317(3) 0.6927(2) 0.0346(7) Uani 1 1 d . . .
C15 C 0.1579(3) 1.0425(3) 0.7223(2) 0.0351(7) Uani 1 1 d . . .
C16 C 0.2705(3) 1.0847(3) 0.7781(2) 0.0365(7) Uani 1 1 d . . .
C17 C 0.3088(3) 1.1894(3) 0.8147(3) 0.0475(9) Uani 1 1 d . . .
H17 H 0.2637 1.2520 0.8112 0.057 Uiso 1 1 calc R . .
C18 C 0.4272(3) 1.1841(3) 0.8578(3) 0.0515(9) Uani 1 1 d . . .
H18 H 0.4751 1.2428 0.8880 0.062 Uiso 1 1 calc R . .
C19 C 0.4612(3) 1.0764(3) 0.8481(2) 0.0431(8) Uani 1 1 d . . .
C20 C 0.5781(3) 1.0220(4) 0.8790(3) 0.0511(9) Uani 1 1 d . . .
C21 C 0.3074(4) 0.6308(4) 0.8042(3) 0.0622(11) Uani 1 1 d . . .
H21A H 0.2549 0.6291 0.8353 0.093 Uiso 1 1 calc R . .
H21B H 0.3588 0.6927 0.8269 0.093 Uiso 1 1 calc R . .
H21C H 0.3500 0.5622 0.8159 0.093 Uiso 1 1 calc R . .
C22 C 0.1590(4) 0.5453(3) 0.6619(4) 0.0676(13) Uani 1 1 d . . .
H22A H 0.1174 0.5536 0.5963 0.101 Uiso 1 1 calc R . .
H22B H 0.1067 0.5431 0.6933 0.101 Uiso 1 1 calc R . .
H22C H 0.2020 0.4769 0.6736 0.101 Uiso 1 1 calc R . .
C23 C 0.5848(4) 0.9222(5) 0.9420(3) 0.0716(14) Uani 1 1 d . . .
H23A H 0.5275 0.8684 0.9089 0.107 Uiso 1 1 calc R . .
H23B H 0.5723 0.9470 0.9961 0.107 Uiso 1 1 calc R . .
H23C H 0.6588 0.8883 0.9605 0.107 Uiso 1 1 calc R . .
C24 C 0.6698(4) 1.1081(5) 0.9333(3) 0.0756(16) Uani 1 1 d . . .
H24A H 0.6567 1.1321 0.9874 0.113 Uiso 1 1 calc R . .
H24B H 0.6660 1.1716 0.8943 0.113 Uiso 1 1 calc R . .
H24C H 0.7439 1.0743 0.9520 0.113 Uiso 1 1 calc R . .
C31 C 0.6090(3) 0.7749(3) 0.5442(2) 0.0363(7) Uani 1 1 d . . .
C32 C 0.7241(3) 0.8039(3) 0.5568(3) 0.0395(7) Uani 1 1 d . . .
H32 H 0.7832 0.8312 0.6144 0.047 Uiso 1 1 calc R . .
C33 C 0.7361(4) 0.7877(3) 0.4702(3) 0.0525(10) Uani 1 1 d . . .
H33 H 0.8054 0.8017 0.4579 0.063 Uiso 1 1 calc R . .
C34 C 0.6319(4) 0.7487(4) 0.4050(3) 0.0592(12) Uani 1 1 d . . .
H34 H 0.6167 0.7298 0.3401 0.071 Uiso 1 1 calc R . .
C35 C 0.5527(3) 0.7383(3) 0.4499(2) 0.0462(8) Uani 1 1 d . . .
H35 H 0.4740 0.7113 0.4213 0.055 Uiso 1 1 calc R . .
C36 C 0.7246(4) 0.5180(3) 0.6124(3) 0.0548(10) Uani 1 1 d . . .
H36 H 0.7032 0.5192 0.6667 0.066 Uiso 1 1 calc R . .
C37 C 0.8276(3) 0.5575(3) 0.6089(3) 0.0530(9) Uani 1 1 d . . .
H37 H 0.8908 0.5908 0.6607 0.064 Uiso 1 1 calc R . .
C38 C 0.8248(3) 0.5399(3) 0.5191(3) 0.0522(9) Uani 1 1 d . . .
H38 H 0.8854 0.5591 0.4970 0.063 Uiso 1 1 calc R . .
C39 C 0.7197(4) 0.4883(3) 0.4660(3) 0.0551(10) Uani 1 1 d . . .
H39 H 0.6941 0.4662 0.4005 0.066 Uiso 1 1 calc R . .
C40 C 0.6589(4) 0.4749(3) 0.5244(3) 0.0532(10) Uani 1 1 d . . .
H40 H 0.5825 0.4424 0.5063 0.064 Uiso 1 1 calc R . .
C41 C 0.0608(3) 1.1211(3) 0.6893(2) 0.0388(7) Uani 1 1 d . . .
C42 C -0.0565(3) 1.0956(3) 0.6741(3) 0.0522(9) Uani 1 1 d . . .
H42 H -0.0845 1.0252 0.6900 0.063 Uiso 1 1 calc R . .
C43 C -0.1244(4) 1.1906(4) 0.6309(3) 0.0659(12) Uani 1 1 d . . .
H43 H -0.2071 1.1968 0.6126 0.079 Uiso 1 1 calc R . .
C44 C -0.0528(5) 1.2734(4) 0.6207(3) 0.0686(13) Uani 1 1 d . . .
H44 H -0.0771 1.3479 0.5943 0.082 Uiso 1 1 calc R . .
C45 C 0.0613(4) 1.2343(3) 0.6569(3) 0.0511(9) Uani 1 1 d . . .
H45 H 0.1285 1.2763 0.6587 0.061 Uiso 1 1 calc R . .
C46 C 0.0847(5) 1.2245(5) 0.8965(3) 0.0794(16) Uani 1 1 d . . .
H46 H 0.1517 1.1774 0.9277 0.095 Uiso 1 1 calc R . .
C47 C -0.0292(5) 1.1935(5) 0.8764(4) 0.0788(15) Uani 1 1 d . . .
H47 H -0.0556 1.1215 0.8909 0.095 Uiso 1 1 calc R . .
C48 C -0.0975(5) 1.2840(5) 0.8328(4) 0.0746(14) Uani 1 1 d . . .
H48 H -0.1809 1.2856 0.8102 0.090 Uiso 1 1 calc R . .
C49 C -0.0281(4) 1.3717(4) 0.8243(4) 0.0673(12) Uani 1 1 d . . .
H49 H -0.0541 1.4451 0.7961 0.081 Uiso 1 1 calc R . .
C50 C 0.0865(5) 1.3349(5) 0.8653(3) 0.0711(13) Uani 1 1 d . . .
H50 H 0.1545 1.3781 0.8708 0.085 Uiso 1 1 calc R . .
C101 C 1.3772(6) 1.0681(7) 1.1539(4) 0.067(2) Uani 0.710(11) 1 d P A -1
H101 H 1.4262 1.1244 1.1961 0.080 Uiso 0.710(11) 1 calc PR A -1
Cl1 Cl 1.2392(3) 1.0965(5) 1.1431(3) 0.1162(18) Uani 0.710(11) 1 d P A -1
Cl2 Cl 1.3877(2) 1.0876(4) 1.04571(18) 0.0911(11) Uani 0.710(11) 1 d P A -1
C102 C 1.3110(13) 0.9978(15) 1.1150(8) 0.23(2) Uiso 0.290(11) 1 d PD A -2
H102 H 1.2399 0.9547 1.0915 0.277 Uiso 0.290(11) 1 calc PR A -2
Cl4 Cl 1.301(3) 1.1282(15) 1.1589(10) 0.252(11) Uani 0.290(11) 1 d PD A -2
Cl5 Cl 1.3825(10) 1.008(2) 1.0402(8) 0.156(6) Uani 0.290(11) 1 d PD A -2
Cl3 Cl 1.4202(2) 0.9371(2) 1.20661(17) 0.1331(7) Uani 1 1 d D . .
C111 C 1.0141(9) 0.8060(8) 0.9149(7) 0.074(4) Uani 0.532(15) 1 d P B -1
H11A H 1.0056 0.7976 0.9747 0.088 Uiso 0.532(15) 1 calc PR B -1
C112 C 1.0440(13) 0.8023(19) 0.8537(10) 0.148(10) Uani 0.468(15) 1 d P B -2
H11B H 1.0546 0.8102 0.7948 0.178 Uiso 0.468(15) 1 calc PR B -2
Cl11 Cl 1.1396(2) 0.8817(2) 0.9362(2) 0.1615(10) Uani 1 1 d . . .
Cl12 Cl 0.8957(2) 0.86562(19) 0.8425(2) 0.1518(10) Uani 1 1 d . . .
Cl13 Cl 1.03626(17) 0.66705(17) 0.87794(16) 0.1207(6) Uani 1 1 d . . .

loop_
_atom_site_aniso_label
_atom_site_aniso_U_11
_atom_site_aniso_U_22
_atom_site_aniso_U_33
_atom_site_aniso_U_23
_atom_site_aniso_U_13
_atom_site_aniso_U_12
Fe1 0.0380(2) 0.0328(2) 0.0344(2) -0.00153(19) 0.01656(18) 0.0053(2)
Fe2 0.0487(3) 0.0371(2) 0.0476(3) 0.0000(2) 0.0241(2) 0.0084(2)
N1 0.0336(14) 0.0587(18) 0.0360(15) -0.0125(13) 0.0143(12) -0.0052(13)
N2 0.0401(14) 0.0325(13) 0.0469(15) -0.0027(13) 0.0224(12) -0.0002(12)
N3 0.0359(14) 0.0327(14) 0.0491(16) 0.0000(12) 0.0185(12) 0.0024(11)
N4 0.0406(15) 0.0432(16) 0.0447(15) -0.0145(13) 0.0182(13) -0.0016(12)
C1 0.0321(17) 0.056(2) 0.0391(18) -0.0158(16) 0.0114(14) -0.0022(15)
C2 0.0430(19) 0.0422(19) 0.054(2) -0.0136(16) 0.0186(16) -0.0043(15)
C3 0.0388(18) 0.0386(18) 0.0448(18) -0.0035(15) 0.0189(15) 0.0005(14)
C4 0.0273(15) 0.0463(18) 0.0370(16) -0.0019(14) 0.0136(13) 0.0037(13)
C5 0.0312(15) 0.0375(16) 0.0340(15) 0.0002(13) 0.0140(13) 0.0076(12)
C6 0.0334(16) 0.0369(18) 0.0434(18) -0.0027(13) 0.0163(14) 0.0048(12)
C7 0.0430(19) 0.048(2) 0.064(2) -0.0179(17) 0.0268(17) -0.0043(15)
C8 0.051(2) 0.0393(19) 0.073(3) -0.0150(18) 0.032(2) -0.0097(16)
C9 0.0390(16) 0.0299(15) 0.0508(18) 0.0014(16) 0.0186(14) 0.0047(15)
C10 0.0454(18) 0.0327(15) 0.061(2) 0.0047(18) 0.0281(16) 0.0001(17)
C11 0.0400(17) 0.0298(17) 0.0516(19) 0.0036(14) 0.0272(15) -0.0003(13)
C12 0.0414(19) 0.0381(18) 0.055(2) -0.0070(15) 0.0183(16) -0.0035(14)
C13 0.0391(18) 0.0388(18) 0.0462(19) -0.0001(15) 0.0154(15) 0.0014(14)
C14 0.0359(17) 0.0347(16) 0.0373(16) 0.0025(13) 0.0184(14) 0.0036(12)
C15 0.0417(17) 0.0327(16) 0.0392(17) 0.0001(13) 0.0248(14) 0.0024(13)
C16 0.0366(17) 0.0404(17) 0.0375(17) -0.0055(14) 0.0196(14) -0.0008(14)
C17 0.046(2) 0.0484(19) 0.053(2) -0.0093(17) 0.0252(17) -0.0029(16)
C18 0.051(2) 0.051(2) 0.059(2) -0.0214(18) 0.0279(18) -0.0160(17)
C19 0.0422(19) 0.055(2) 0.0345(17) -0.0132(15) 0.0179(15) -0.0073(16)
C20 0.0366(18) 0.073(3) 0.0396(18) -0.0208(18) 0.0103(15) -0.0023(17)
C21 0.067(3) 0.060(2) 0.070(3) 0.019(2) 0.037(2) 0.016(2)
C22 0.060(3) 0.0315(19) 0.125(4) 0.000(2) 0.052(3) -0.0067(18)
C23 0.070(3) 0.100(4) 0.038(2) -0.004(2) 0.012(2) 0.014(3)
C24 0.048(2) 0.109(4) 0.065(3) -0.049(3) 0.017(2) -0.016(2)
C31 0.0403(18) 0.0310(15) 0.0405(17) 0.0016(13) 0.0186(15) 0.0060(13)
C32 0.0460(19) 0.0298(15) 0.051(2) -0.0008(14) 0.0276(17) 0.0033(14)
C33 0.070(3) 0.0390(19) 0.069(3) 0.0109(18) 0.050(2) 0.0119(18)
C34 0.086(3) 0.061(3) 0.0378(19) 0.0136(19) 0.031(2) 0.030(2)
C35 0.051(2) 0.0488(19) 0.0368(17) 0.0010(16) 0.0146(15) 0.0144(18)
C36 0.069(3) 0.048(2) 0.054(2) 0.0164(18) 0.030(2) 0.0171(19)
C37 0.047(2) 0.047(2) 0.054(2) 0.0050(18) 0.0076(17) 0.0129(17)
C38 0.051(2) 0.0410(19) 0.072(3) -0.0014(18) 0.0311(19) 0.0142(16)
C39 0.073(3) 0.042(2) 0.056(2) -0.0102(18) 0.030(2) 0.0067(19)
C40 0.054(2) 0.0354(19) 0.071(3) -0.0022(18) 0.025(2) -0.0017(17)
C41 0.0457(18) 0.0334(18) 0.0420(17) 0.0001(13) 0.0218(14) 0.0058(13)
C42 0.044(2) 0.045(2) 0.065(2) -0.0113(18) 0.0182(18) 0.0050(16)
C43 0.051(2) 0.066(3) 0.070(3) -0.010(2) 0.010(2) 0.020(2)
C44 0.099(4) 0.057(3) 0.046(2) 0.0093(19) 0.023(2) 0.036(3)
C45 0.073(3) 0.0401(18) 0.050(2) 0.0017(17) 0.0341(19) 0.0054(19)
C46 0.097(4) 0.100(4) 0.044(2) 0.005(3) 0.030(2) 0.045(3)
C47 0.114(5) 0.071(3) 0.082(3) 0.001(3) 0.073(3) 0.002(3)
C48 0.072(3) 0.078(3) 0.089(4) -0.021(3) 0.047(3) 0.005(3)
C49 0.076(3) 0.050(2) 0.073(3) -0.013(2) 0.025(2) 0.011(2)
C50 0.072(3) 0.086(4) 0.059(3) -0.021(3) 0.029(2) -0.005(3)
C101 0.059(4) 0.093(5) 0.054(4) -0.015(4) 0.028(3) -0.015(4)
Cl1 0.0894(19) 0.186(4) 0.094(2) 0.041(2) 0.0582(16) 0.051(2)
Cl2 0.0793(14) 0.139(3) 0.0645(12) -0.0027(14) 0.0377(10) -0.0085(16)
Cl4 0.44(3) 0.140(10) 0.110(7) -0.001(7) 0.025(14) 0.127(16)
Cl5 0.165(8) 0.225(17) 0.126(6) 0.015(8) 0.109(6) 0.021(10)
Cl3 0.1250(16) 0.1387(17) 0.1379(16) 0.0211(14) 0.0524(13) 0.0445(13)
C111 0.094(8) 0.064(6) 0.057(6) 0.004(4) 0.022(5) -0.008(5)
C112 0.119(12) 0.28(2) 0.080(9) 0.122(13) 0.076(9) 0.126(14)
Cl11 0.1380(18) 0.149(2) 0.178(2) -0.0133(18) 0.0379(17) -0.0515(17)
Cl12 0.1109(14) 0.1066(14) 0.211(3) 0.0551(16) 0.0306(16) 0.0220(12)
Cl13 0.1046(12) 0.1006(13) 0.1451(16) -0.0205(12) 0.0338(11) 0.0095(10)

loop_
_atom_type_symbol
_atom_type_description
_atom_type_scat_dispersion_real
_atom_type_scat_dispersion_imag
_atom_type_scat_source
C C 0.0033 0.0016 'International Tables Vol C Tables 4.2.6.8 and 6.1.1.4'
H H 0.0000 0.0000 'International Tables Vol C Tables 4.2.6.8 and 6.1.1.4'
N N 0.0061 0.0033 'International Tables Vol C Tables 4.2.6.8 and 6.1.1.4'
Cl Cl 0.1484 0.1585 'International Tables Vol C Tables 4.2.6.8 and 6.1.1.4'
Fe Fe 0.3463 0.8444 'International Tables Vol C Tables 4.2.6.8 and 6.1.1.4'

loop_
_geom_angle_atom_site_label_1
_geom_angle_atom_site_label_2
_geom_angle_atom_site_label_3
_geom_angle
_geom_angle_site_symmetry_1
_geom_angle_site_symmetry_3
_geom_angle_publ_flag
C37 Fe1 C33 115.08(19) . . ?
C37 Fe1 C38 40.36(17) . . ?
C33 Fe1 C38 102.19(16) . . ?
C37 Fe1 C32 104.19(16) . . ?
C33 Fe1 C32 41.15(15) . . ?
C38 Fe1 C32 120.89(16) . . ?
C37 Fe1 C36 40.57(17) . . ?
C33 Fe1 C36 151.92(19) . . ?
C38 Fe1 C36 67.99(17) . . ?
C32 Fe1 C36 119.89(17) . . ?
C37 Fe1 C34 150.01(19) . . ?
C33 Fe1 C34 40.36(19) . . ?
C38 Fe1 C34 116.78(17) . . ?
C32 Fe1 C34 68.60(17) . . ?
C36 Fe1 C34 167.6(2) . . ?
C37 Fe1 C39 67.88(18) . . ?
C33 Fe1 C39 122.65(15) . . ?
C38 Fe1 C39 40.52(18) . . ?
C32 Fe1 C39 158.78(16) . . ?
C36 Fe1 C39 67.69(18) . . ?
C34 Fe1 C39 107.87(18) . . ?
C37 Fe1 C35 165.75(15) . . ?
C33 Fe1 C35 68.62(18) . . ?
C38 Fe1 C35 153.89(16) . . ?
C32 Fe1 C35 69.01(16) . . ?
C36 Fe1 C35 131.01(17) . . ?
C34 Fe1 C35 40.70(16) . . ?
C39 Fe1 C35 122.85(17) . . ?
C37 Fe1 C40 67.50(17) . . ?
C33 Fe1 C40 161.74(17) . . ?
C38 Fe1 C40 67.48(17) . . ?
C32 Fe1 C40 157.07(15) . . ?
C36 Fe1 C40 40.03(17) . . ?
C34 Fe1 C40 129.34(19) . . ?
C39 Fe1 C40 39.92(18) . . ?
C35 Fe1 C40 113.69(17) . . ?
C37 Fe1 C31 126.21(15) . . ?
C33 Fe1 C31 68.76(14) . . ?
C38 Fe1 C31 160.35(15) . . ?
C32 Fe1 C31 41.06(13) . . ?
C36 Fe1 C31 111.41(15) . . ?
C34 Fe1 C31 68.26(14) . . ?
C39 Fe1 C31 158.89(16) . . ?
C35 Fe1 C31 40.69(14) . . ?
C40 Fe1 C31 125.65(16) . . ?
C46 Fe2 C47 40.5(2) . . ?
C46 Fe2 C45 126.6(2) . . ?
C47 Fe2 C45 161.4(2) . . ?
C46 Fe2 C42 124.0(2) . . ?
C47 Fe2 C42 105.8(2) . . ?
C45 Fe2 C42 69.13(18) . . ?
C46 Fe2 C49 68.2(2) . . ?
C47 Fe2 C49 68.0(2) . . ?
C45 Fe2 C49 124.2(2) . . ?
C42 Fe2 C49 154.70(18) . . ?
C46 Fe2 C50 40.6(2) . . ?
C47 Fe2 C50 68.2(2) . . ?
C45 Fe2 C50 110.8(2) . . ?
C42 Fe2 C50 161.9(2) . . ?
C49 Fe2 C50 40.7(2) . . ?
C46 Fe2 C48 67.4(2) . . ?
C47 Fe2 C48 39.9(2) . . ?
C45 Fe2 C48 158.4(2) . . ?
C42 Fe2 C48 119.3(2) . . ?
C49 Fe2 C48 40.3(2) . . ?
C50 Fe2 C48 67.8(2) . . ?
C46 Fe2 C44 161.8(3) . . ?
C47 Fe2 C44 155.7(2) . . ?
C45 Fe2 C44 40.66(19) . . ?
C42 Fe2 C44 68.18(19) . . ?
C49 Fe2 C44 106.81(19) . . ?
C50 Fe2 C44 124.4(2) . . ?
C48 Fe2 C44 120.9(2) . . ?
C46 Fe2 C43 158.2(3) . . ?
C47 Fe2 C43 120.3(2) . . ?
C45 Fe2 C43 68.30(19) . . ?
C42 Fe2 C43 40.96(17) . . ?
C49 Fe2 C43 119.33(19) . . ?
C50 Fe2 C43 156.9(2) . . ?
C48 Fe2 C43 104.2(2) . . ?
C44 Fe2 C43 39.8(2) . . ?
C46 Fe2 C41 110.44(17) . . ?
C47 Fe2 C41 123.34(18) . . ?
C45 Fe2 C41 41.23(15) . . ?
C42 Fe2 C41 41.28(15) . . ?
C49 Fe2 C41 162.18(18) . . ?
C50 Fe2 C41 126.66(18) . . ?
C48 Fe2 C41 157.00(19) . . ?
C44 Fe2 C41 68.62(15) . . ?
C43 Fe2 C41 68.93(15) . . ?
C1 N1 C4 107.3(3) . . ?
C9 N2 C6 110.6(3) . . ?
C11 N3 C14 106.6(3) . . ?
C19 N4 C16 110.3(3) . . ?
N1 C1 C2 111.7(3) . . ?
N1 C1 C20 121.3(3) . . ?
C2 C1 C20 127.1(3) . . ?
C3 C2 C1 106.8(3) . . ?
C2 C3 C4 106.7(3) . . ?
C5 C4 N1 123.2(3) . . ?
C5 C4 C3 129.1(3) . . ?
N1 C4 C3 107.5(3) . . ?
C4 C5 C6 122.2(3) . . ?
C4 C5 C31 118.7(3) . . ?
C6 C5 C31 118.9(3) . . ?
N2 C6 C7 105.5(3) . . ?
N2 C6 C5 122.0(3) . . ?
C7 C6 C5 132.4(3) . . ?
C8 C7 C6 108.4(3) . . ?
C9 C8 C7 107.7(3) . . ?
N2 C9 C8 107.8(3) . . ?
N2 C9 C10 121.6(3) . . ?
C8 C9 C10 130.5(3) . . ?
C11 C10 C9 108.6(3) . . ?
C11 C10 C22 110.8(3) . . ?
C9 C10 C22 109.2(3) . . ?
C11 C10 C21 109.3(3) . . ?
C9 C10 C21 109.5(3) . . ?
C22 C10 C21 109.4(4) . . ?
N3 C11 C12 111.3(3) . . ?
N3 C11 C10 121.3(3) . . ?
C12 C11 C10 127.4(3) . . ?
C13 C12 C11 106.6(3) . . ?
C12 C13 C14 107.1(3) . . ?
C15 C14 N3 123.2(3) . . ?
C15 C14 C13 128.3(3) . . ?
N3 C14 C13 108.4(3) . . ?
C14 C15 C16 122.6(3) . . ?
C14 C15 C41 118.0(3) . . ?
C16 C15 C41 119.2(3) . . ?
N4 C16 C17 106.7(3) . . ?
N4 C16 C15 121.0(3) . . ?
C17 C16 C15 132.2(3) . . ?
C16 C17 C18 107.6(3) . . ?
C19 C18 C17 108.2(3) . . ?
N4 C19 C18 107.2(3) . . ?
N4 C19 C20 120.7(3) . . ?
C18 C19 C20 132.1(3) . . ?
C19 C20 C23 110.5(4) . . ?
C19 C20 C1 108.3(3) . . ?
C23 C20 C1 109.7(3) . . ?
C19 C20 C24 109.3(4) . . ?
C23 C20 C24 108.9(4) . . ?
C1 C20 C24 110.3(3) . . ?
C35 C31 C32 107.5(3) . . ?
C35 C31 C5 127.0(3) . . ?
C32 C31 C5 125.5(3) . . ?
C35 C31 Fe1 69.23(19) . . ?
C32 C31 Fe1 68.06(18) . . ?
C5 C31 Fe1 129.9(2) . . ?
C33 C32 C31 107.7(3) . . ?
C33 C32 Fe1 69.2(2) . . ?
C31 C32 Fe1 70.88(19) . . ?
C34 C33 C32 108.6(3) . . ?
C34 C33 Fe1 70.7(2) . . ?
C32 C33 Fe1 69.7(2) . . ?
C33 C34 C35 108.6(3) . . ?
C33 C34 Fe1 68.9(2) . . ?
C35 C34 Fe1 70.0(2) . . ?
C34 C35 C31 107.6(4) . . ?
C34 C35 Fe1 69.3(2) . . ?
C31 C35 Fe1 70.08(19) . . ?
C40 C36 C37 107.6(4) . . ?
C40 C36 Fe1 70.8(2) . . ?
C37 C36 Fe1 69.2(2) . . ?
C38 C37 C36 108.3(4) . . ?
C38 C37 Fe1 70.0(2) . . ?
C36 C37 Fe1 70.3(2) . . ?
C37 C38 C39 108.2(4) . . ?
C37 C38 Fe1 69.6(2) . . ?
C39 C38 Fe1 70.8(2) . . ?
C40 C39 C38 107.3(4) . . ?
C40 C39 Fe1 70.1(2) . . ?
C38 C39 Fe1 68.7(2) . . ?
C36 C40 C39 108.7(4) . . ?
C36 C40 Fe1 69.2(2) . . ?
C39 C40 Fe1 70.0(2) . . ?
C45 C41 C42 106.2(3) . . ?
C45 C41 C15 127.2(3) . . ?
C42 C41 C15 126.3(3) . . ?
C45 C41 Fe2 68.39(19) . . ?
C42 C41 Fe2 68.4(2) . . ?
C15 C41 Fe2 132.4(2) . . ?
C43 C42 C41 108.0(4) . . ?
C43 C42 Fe2 69.8(2) . . ?
C41 C42 Fe2 70.3(2) . . ?
C44 C43 C42 108.4(4) . . ?
C44 C43 Fe2 70.0(3) . . ?
C42 C43 Fe2 69.2(2) . . ?
C43 C44 C45 109.4(4) . . ?
C43 C44 Fe2 70.2(3) . . ?
C45 C44 Fe2 69.4(2) . . ?
C44 C45 C41 108.0(4) . . ?
C44 C45 Fe2 69.9(2) . . ?
C41 C45 Fe2 70.39(19) . . ?
C47 C46 C50 108.6(5) . . ?
C47 C46 Fe2 70.3(3) . . ?
C50 C46 Fe2 70.4(3) . . ?
C48 C47 C46 107.6(5) . . ?
C48 C47 Fe2 70.2(3) . . ?
C46 C47 Fe2 69.2(3) . . ?
C47 C48 C49 109.2(5) . . ?
C47 C48 Fe2 69.9(3) . . ?
C49 C48 Fe2 69.8(3) . . ?
C48 C49 C50 107.3(5) . . ?
C48 C49 Fe2 69.9(3) . . ?
C50 C49 Fe2 69.7(3) . . ?
C46 C50 C49 107.3(5) . . ?
C46 C50 Fe2 69.0(3) . . ?
C49 C50 Fe2 69.6(3) . . ?
Cl1 C101 Cl2 108.8(4) . . ?
Cl1 C101 Cl3 110.2(4) . . ?
Cl2 C101 Cl3 116.3(5) . . ?
Cl3 C102 Cl4 102.1(10) . . ?
Cl3 C102 Cl5 97.0(8) . . ?
Cl4 C102 Cl5 110.0(14) . . ?
C102 Cl3 C101 39.6(7) . . ?
Cl12 C111 Cl11 115.5(6) . . ?
Cl12 C111 Cl13 112.8(5) . . ?
Cl11 C111 Cl13 107.1(6) . . ?
Cl13 C112 Cl11 117.4(6) . . ?
Cl13 C112 Cl12 104.8(9) . . ?
Cl11 C112 Cl12 103.8(10) . . ?
C112 Cl11 C111 39.1(5) . . ?
C111 Cl12 C112 35.7(5) . . ?
C112 Cl13 C111 38.3(5) . . ?

loop_
_geom_bond_atom_site_label_1
_geom_bond_atom_site_label_2
_geom_bond_distance
_geom_bond_site_symmetry_2
_geom_bond_publ_flag
Fe1 C37 2.024(4) . ?
Fe1 C33 2.024(4) . ?
Fe1 C38 2.030(4) . ?
Fe1 C32 2.031(3) . ?
Fe1 C36 2.038(4) . ?
Fe1 C34 2.048(4) . ?
Fe1 C39 2.057(4) . ?
Fe1 C35 2.057(4) . ?
Fe1 C40 2.059(4) . ?
Fe1 C31 2.069(3) . ?
Fe2 C46 2.022(5) . ?
Fe2 C47 2.037(5) . ?
Fe2 C45 2.037(4) . ?
Fe2 C42 2.037(4) . ?
Fe2 C49 2.038(4) . ?
Fe2 C50 2.040(5) . ?
Fe2 C48 2.040(5) . ?
Fe2 C44 2.043(4) . ?
Fe2 C43 2.046(5) . ?
Fe2 C41 2.064(3) . ?
N1 C1 1.311(5) . ?
N1 C4 1.405(4) . ?
N2 C9 1.342(4) . ?
N2 C6 1.384(4) . ?
N3 C11 1.327(4) . ?
N3 C14 1.410(4) . ?
N4 C19 1.355(4) . ?
N4 C16 1.383(4) . ?
C1 C2 1.426(5) . ?
C1 C20 1.529(5) . ?
C2 C3 1.357(5) . ?
C3 C4 1.451(5) . ?
C4 C5 1.381(5) . ?
C5 C6 1.437(5) . ?
C5 C31 1.488(4) . ?
C6 C7 1.391(5) . ?
C7 C8 1.384(5) . ?
C8 C9 1.377(5) . ?
C9 C10 1.528(4) . ?
C10 C11 1.522(5) . ?
C10 C22 1.529(5) . ?
C10 C21 1.552(6) . ?
C11 C12 1.427(5) . ?
C12 C13 1.367(5) . ?
C13 C14 1.429(5) . ?
C14 C15 1.392(5) . ?
C15 C16 1.451(5) . ?
C15 C41 1.477(5) . ?
C16 C17 1.385(5) . ?
C17 C18 1.394(6) . ?
C18 C19 1.383(5) . ?
C19 C20 1.519(5) . ?
C20 C23 1.524(7) . ?
C20 C24 1.543(6) . ?
C31 C35 1.435(5) . ?
C31 C32 1.438(5) . ?
C32 C33 1.425(5) . ?
C33 C34 1.405(7) . ?
C34 C35 1.428(6) . ?
C36 C40 1.402(6) . ?
C36 C37 1.408(6) . ?
C37 C38 1.398(6) . ?
C38 C39 1.415(6) . ?
C39 C40 1.405(6) . ?
C41 C45 1.444(5) . ?
C41 C42 1.446(5) . ?
C42 C43 1.429(6) . ?
C43 C44 1.392(7) . ?
C44 C45 1.417(6) . ?
C46 C47 1.405(8) . ?
C46 C50 1.408(8) . ?
C47 C48 1.390(8) . ?
C48 C49 1.406(7) . ?
C49 C50 1.418(7) . ?
C101 Cl1 1.725(8) . ?
C101 Cl2 1.752(7) . ?
C101 Cl3 1.754(9) . ?
C102 Cl3 1.725(10) . ?
C102 Cl4 1.725(10) . ?
C102 Cl5 1.728(10) . ?
C111 Cl12 1.658(11) . ?
C111 Cl11 1.749(11) . ?
C111 Cl13 1.813(11) . ?
C112 Cl13 1.67(2) . ?
C112 Cl11 1.68(2) . ?
C112 Cl12 1.970(12) . ?

loop_
_geom_hbond_atom_site_label_D
_geom_hbond_atom_site_label_H
_geom_hbond_atom_site_label_A
_geom_hbond_distance_DH
_geom_hbond_distance_HA
_geom_hbond_distance_DA
_geom_hbond_angle_DHA
_geom_hbond_site_symmetry_A
N2 H2N N1 0.86 2.11 2.695(4) 124.6 .
N4 H4N N3 0.86 2.08 2.686(4) 127.0 .
